data_4134699
loop_
_publ_author_name
'Lu, Zhiwu'
'Hu, Xu-Dong'
'Zhang, Hui'
'Zhang, Xiao-Wen'
'Cai, Jinhui'
'Usman, Muhammad'
'Cong, Hengjiang'
'Liu, Wen-Bo'

_publ_section_title
;
 Enantioselective Assembly of Cycloenones with a Nitrile-Containing
 All-Carbon Quaternary Center from Malononitriles Enabled by Ni Catalysis.
;
_journal_issue 16
_journal_name_full 'Journal of the American Chemical Society'
_journal_page_first 7328
_journal_page_last 7333
_journal_paper_doi 10.1021/jacs.0c02075
_journal_volume 142
_journal_year 2020
_chemical_absolute_configuration ad
_chemical_formula_moiety 'C26 H20 Br N O'
_chemical_formula_sum 'C26 H20 Br N O'
_chemical_formula_weight 442.34
_space_group_crystal_system monoclinic
_space_group_IT_number 5
_space_group_name_Hall 'C 2y'
_space_group_name_H-M_alt 'C 1 2 1'
_atom_sites_solution_hydrogens geom
_atom_sites_solution_primary dual
_audit_creation_date 2019-08-29
_audit_creation_method
;
Olex2 1.2
(compiled 2018.05.29 svn.r3508 for OlexSys, GUI svn.r5506)
;
_cell_angle_alpha 90
_cell_angle_beta 94.136(3)
_cell_angle_gamma 90
_cell_formula_units_Z 4
_cell_length_a 23.866(2)
_cell_length_b 6.6629(6)
_cell_length_c 13.5743(11)
_cell_measurement_reflns_used 9989
_cell_measurement_temperature 296(2)
_cell_measurement_theta_max 65.34
_cell_measurement_theta_min 3.26
_cell_volume 2152.9(3)
_computing_cell_refinement 'SAINT v8.34A (Bruker, 2013)'
_computing_data_reduction 'SAINT v8.34A (Bruker, 2013)'
_computing_molecular_graphics 'Olex2 (Dolomanov et al., 2009)'
_computing_publication_material 'Olex2 (Dolomanov et al., 2009)'
_computing_structure_refinement 'ShelXL (Sheldrick, 2015)'
_computing_structure_solution 'ShelXT (Sheldrick, 2015)'
_diffrn_ambient_temperature 296.15
_diffrn_measured_fraction_theta_full 0.997
_diffrn_measured_fraction_theta_max 0.997
_diffrn_measurement_device_type 'Bruker APEX-II CCD'
_diffrn_measurement_method '\f and \w scans'
_diffrn_radiation_type CuK\a
_diffrn_radiation_wavelength 1.54178
_diffrn_reflns_av_R_equivalents 0.0393
_diffrn_reflns_av_unetI/netI 0.0432
_diffrn_reflns_Laue_measured_fraction_full 0.997
_diffrn_reflns_Laue_measured_fraction_max 0.997
_diffrn_reflns_limit_h_max 28
_diffrn_reflns_limit_h_min -28
_diffrn_reflns_limit_k_max 7
_diffrn_reflns_limit_k_min -7
_diffrn_reflns_limit_l_max 15
_diffrn_reflns_limit_l_min -16
_diffrn_reflns_number 12461
_diffrn_reflns_point_group_measured_fraction_full 0.982
_diffrn_reflns_point_group_measured_fraction_max 0.982
_diffrn_reflns_theta_full 65.335
_diffrn_reflns_theta_max 65.335
_diffrn_reflns_theta_min 3.264
_diffrn_standards_number 0
_exptl_absorpt_coefficient_mu 2.718
_exptl_absorpt_correction_T_max 0.7526
_exptl_absorpt_correction_T_min 0.3418
_exptl_absorpt_correction_type multi-scan
_exptl_absorpt_process_details
;
SADABS-2014/5 (Bruker,2014/5) was used for absorption correction.
wR2(int) was 0.1764 before and 0.0703 after correction.
The Ratio of minimum to maximum transmission is 0.4542.
The \l/2 correction factor is 0.00150.
;
_exptl_crystal_colour colorless
_exptl_crystal_density_diffrn 1.365
_exptl_crystal_description block
_exptl_crystal_F_000 904
_refine_diff_density_max 0.283
_refine_diff_density_min -0.303
_refine_diff_density_rms 0.044
_refine_ls_abs_structure_details
;
 Flack x determined using 1492 quotients [(I+)-(I-)]/[(I+)+(I-)]
 (Parsons, Flack and Wagner, Acta Cryst. B69 (2013) 249-259).
;
_refine_ls_abs_structure_Flack 0.059(8)
_refine_ls_extinction_method none
_refine_ls_goodness_of_fit_ref 1.045
_refine_ls_hydrogen_treatment constr
_refine_ls_matrix_type full
_refine_ls_number_parameters 262
_refine_ls_number_reflns 3628
_refine_ls_number_restraints 1
_refine_ls_restrained_S_all 1.045
_refine_ls_R_factor_all 0.0331
_refine_ls_R_factor_gt 0.0324
_refine_ls_shift/su_max 0.000
_refine_ls_shift/su_mean 0.000
_refine_ls_structure_factor_coef Fsqd
_refine_ls_weighting_details 'w=1/[\s^2^(Fo^2^)+(0.0454P)^2^+0.6387P] where P=(Fo^2^+2Fc^2^)/3'
_refine_ls_weighting_scheme calc
_refine_ls_wR_factor_gt 0.0863
_refine_ls_wR_factor_ref 0.0874
_reflns_Friedel_coverage 0.800
_reflns_Friedel_fraction_full 0.965
_reflns_Friedel_fraction_max 0.965
_reflns_number_gt 3537
_reflns_number_total 3628
_reflns_threshold_expression 'I > 2\s(I)'
_cod_data_source_file ja0c02075_si_003.cif
_cod_data_source_block 1
_cod_depositor_comments 'Adding full bibliography for 4134698--4134699.cif.'
_cod_database_code 4134699
_shelx_shelxl_version_number 2018/3
_shelx_space_group_comment
;
The symmetry employed for this shelxl refinement is uniquely defined
by the following loop, which should always be used as a source of
symmetry information in preference to the above space-group names.
They are only intended as comments.
;
_olex2_refinement_description
;
1. Fixed Uiso
 At 1.2 times of:
  All C(H) groups, All C(H,H) groups
2.a Secondary CH2 refined with riding coordinates:
 C15(H15A,H15B), C16(H16A,H16B), C20(H20A,H20B)
2.b Aromatic/amide H refined with riding coordinates:
 C26(H26), C14(H14), C25(H25), C5(H5), C22(H22), C3(H3), C23(H23), C13(H13),
 C12(H12), C10(H10), C2(H2), C11(H11), C4(H4), C1(H1)
;
_olex2_submission_special_instructions 'No special instructions were received'

loop_
_space_group_symop_operation_xyz
'x, y, z'
'-x, y, -z'
'x+1/2, y+1/2, z'
'-x+1/2, y+1/2, -z'

loop_
_atom_site_label
_atom_site_type_symbol
_atom_site_fract_x
_atom_site_fract_y
_atom_site_fract_z
_atom_site_U_iso_or_equiv
_atom_site_adp_type
_atom_site_occupancy
_atom_site_site_symmetry_order
_atom_site_calc_flag
_atom_site_refinement_flags_posn
_atom_site_refinement_flags_adp
_atom_site_refinement_flags_occupancy
_atom_site_disorder_assembly
_atom_site_disorder_group
Br1 Br 0.41459(2) 0.89428(11) 1.03826(3) 0.0926(2) Uani 1 1 d . . . . .
O1 O 0.26240(9) 0.5591(5) 0.44712(19) 0.0706(7) Uani 1 1 d . . . . .
C17 C 0.34175(12) 0.5525(5) 0.5660(2) 0.0469(6) Uani 1 1 d . . . . .
C9 C 0.43825(12) 0.3245(5) 0.3302(2) 0.0514(7) Uani 1 1 d . . . . .
C6 C 0.32240(12) 0.4669(5) 0.2812(3) 0.0524(7) Uani 1 1 d . . . . .
C8 C 0.39914(11) 0.3768(5) 0.4074(2) 0.0484(6) Uani 1 1 d . . . . .
C7 C 0.34698(11) 0.4478(5) 0.3842(2) 0.0480(6) Uani 1 1 d . . . . .
C21 C 0.32592(13) 0.6560(5) 0.7423(2) 0.0505(7) Uani 1 1 d . . . . .
C26 C 0.33149(14) 0.8589(5) 0.7621(2) 0.0572(7) Uani 1 1 d . . . . .
H26 H 0.317503 0.951044 0.715067 0.069 Uiso 1 1 calc R . . . .
C14 C 0.46254(15) 0.1361(6) 0.3276(3) 0.0624(8) Uani 1 1 d . . . . .
H14 H 0.454979 0.040845 0.374963 0.075 Uiso 1 1 calc R . . . .
C24 C 0.37842(14) 0.7918(6) 0.9191(2) 0.0602(8) Uani 1 1 d . . . . .
C15 C 0.42311(13) 0.3505(6) 0.5113(2) 0.0569(8) Uani 1 1 d . . . . .
H15A H 0.452188 0.450367 0.525241 0.068 Uiso 1 1 calc R . . . .
H15B H 0.440562 0.219265 0.517778 0.068 Uiso 1 1 calc R . . . .
C18 C 0.31149(12) 0.5220(5) 0.4625(2) 0.0480(6) Uani 1 1 d . . . . .
C25 C 0.35726(14) 0.9279(6) 0.8497(3) 0.0610(8) Uani 1 1 d . . . . .
H25 H 0.360324 1.064932 0.861847 0.073 Uiso 1 1 calc R . . . .
C19 C 0.37679(15) 0.7319(6) 0.5573(3) 0.0586(8) Uani 1 1 d . . . . .
C16 C 0.37969(13) 0.3696(6) 0.5875(2) 0.0560(7) Uani 1 1 d . . . . .
H16A H 0.398669 0.382806 0.652837 0.067 Uiso 1 1 calc R . . . .
H16B H 0.356877 0.249064 0.586763 0.067 Uiso 1 1 calc R . . . .
N1 N 0.40480(18) 0.8671(7) 0.5482(3) 0.0957(12) Uani 1 1 d . . . . .
C5 C 0.30301(15) 0.6523(7) 0.2447(3) 0.0672(9) Uani 1 1 d . . . . .
H5 H 0.303515 0.763439 0.286220 0.081 Uiso 1 1 calc R . . . .
C22 C 0.34637(18) 0.5232(6) 0.8145(3) 0.0672(9) Uani 1 1 d . . . . .
H22 H 0.342216 0.385978 0.803769 0.081 Uiso 1 1 calc R . . . .
C3 C 0.32038(15) 0.3026(7) 0.2177(3) 0.0678(10) Uani 1 1 d . . . . .
H3 H 0.332113 0.177100 0.241028 0.081 Uiso 1 1 calc R . . . .
C23 C 0.37298(18) 0.5905(7) 0.9028(3) 0.0720(10) Uani 1 1 d . . . . .
H23 H 0.386937 0.499284 0.950293 0.086 Uiso 1 1 calc R . . . .
C13 C 0.49830(16) 0.0890(8) 0.2542(3) 0.0762(11) Uani 1 1 d . . . . .
H13 H 0.514093 -0.038319 0.251886 0.091 Uiso 1 1 calc R . . . .
C20 C 0.29911(13) 0.5851(6) 0.6447(2) 0.0562(7) Uani 1 1 d . . . . .
H20A H 0.271465 0.683197 0.620331 0.067 Uiso 1 1 calc R . . . .
H20B H 0.279552 0.459969 0.654815 0.067 Uiso 1 1 calc R . . . .
C12 C 0.51023(17) 0.2314(9) 0.1852(3) 0.0820(13) Uani 1 1 d . . . . .
H12 H 0.534092 0.199989 0.136182 0.098 Uiso 1 1 calc R . . . .
C10 C 0.45112(14) 0.4661(6) 0.2606(3) 0.0678(10) Uani 1 1 d . . . . .
H10 H 0.435545 0.593927 0.262209 0.081 Uiso 1 1 calc R . . . .
C2 C 0.30086(19) 0.3260(10) 0.1194(4) 0.0932(18) Uani 1 1 d . . . . .
H2 H 0.300089 0.216350 0.076951 0.112 Uiso 1 1 calc R . . . .
C11 C 0.48723(16) 0.4177(10) 0.1884(3) 0.0838(12) Uani 1 1 d . . . . .
H11 H 0.495739 0.513496 0.141942 0.101 Uiso 1 1 calc R . . . .
C4 C 0.28299(19) 0.6707(10) 0.1466(4) 0.0951(17) Uani 1 1 d . . . . .
H4 H 0.269644 0.793943 0.122771 0.114 Uiso 1 1 calc R . . . .
C1 C 0.2828(2) 0.5092(12) 0.0849(3) 0.1019(19) Uani 1 1 d . . . . .
H1 H 0.270249 0.523845 0.018799 0.122 Uiso 1 1 calc R . . . .

loop_
_atom_site_aniso_label
_atom_site_aniso_U_11
_atom_site_aniso_U_22
_atom_site_aniso_U_33
_atom_site_aniso_U_23
_atom_site_aniso_U_13
_atom_site_aniso_U_12
Br1 0.0856(3) 0.1329(5) 0.0580(2) -0.0057(3) -0.00463(17) -0.0069(3)
O1 0.0430(12) 0.105(2) 0.0636(14) -0.0144(14) 0.0015(10) 0.0120(12)
C17 0.0418(13) 0.0520(16) 0.0471(15) -0.0063(12) 0.0048(11) -0.0017(11)
C9 0.0394(13) 0.0682(19) 0.0461(15) -0.0077(12) -0.0002(11) 0.0065(12)
C6 0.0359(13) 0.069(2) 0.0522(17) -0.0020(13) 0.0043(11) 0.0011(12)
C8 0.0446(13) 0.0509(15) 0.0496(14) -0.0035(14) 0.0029(10) 0.0024(13)
C7 0.0418(14) 0.0536(16) 0.0485(15) -0.0046(12) 0.0029(11) 0.0006(11)
C21 0.0481(15) 0.0548(17) 0.0504(16) 0.0024(13) 0.0164(12) 0.0025(12)
C26 0.0607(17) 0.0547(19) 0.0564(17) 0.0082(15) 0.0048(13) 0.0068(14)
C14 0.0593(18) 0.066(2) 0.0608(19) -0.0110(16) -0.0011(15) 0.0127(15)
C24 0.0536(17) 0.082(2) 0.0466(17) 0.0041(15) 0.0111(14) 0.0017(15)
C15 0.0487(15) 0.072(2) 0.0501(15) -0.0011(15) 0.0017(12) 0.0133(14)
C18 0.0406(15) 0.0522(15) 0.0512(16) -0.0048(13) 0.0031(11) -0.0009(12)
C25 0.0691(19) 0.0536(18) 0.0607(18) 0.0018(15) 0.0068(15) -0.0025(15)
C19 0.0589(18) 0.064(2) 0.0546(18) -0.0105(15) 0.0135(14) -0.0082(16)
C16 0.0594(16) 0.0624(18) 0.0466(14) 0.0018(15) 0.0063(12) 0.0106(15)
N1 0.109(3) 0.080(3) 0.102(3) -0.020(2) 0.038(2) -0.039(2)
C5 0.0545(18) 0.083(2) 0.065(2) 0.0075(18) 0.0051(16) 0.0108(17)
C22 0.096(3) 0.0523(17) 0.055(2) 0.0079(15) 0.0188(18) 0.0077(17)
C3 0.0527(18) 0.090(3) 0.060(2) -0.0165(17) -0.0035(15) 0.0010(16)
C23 0.093(3) 0.073(2) 0.0513(19) 0.0152(17) 0.0161(18) 0.021(2)
C13 0.064(2) 0.092(3) 0.072(2) -0.026(2) 0.0002(18) 0.0215(19)
C20 0.0494(16) 0.0647(19) 0.0558(17) -0.0049(15) 0.0129(13) -0.0005(14)
C12 0.054(2) 0.128(4) 0.064(2) -0.015(3) 0.0100(17) 0.016(2)
C10 0.0518(18) 0.078(2) 0.075(2) 0.0072(17) 0.0132(16) 0.0087(15)
C2 0.064(2) 0.153(6) 0.061(2) -0.033(3) -0.0069(19) 0.002(3)
C11 0.061(2) 0.123(4) 0.070(2) 0.009(3) 0.0204(16) 0.009(3)
C4 0.068(2) 0.139(5) 0.079(3) 0.044(3) 0.008(2) 0.021(3)
C1 0.069(3) 0.184(6) 0.052(2) 0.006(3) -0.0026(19) 0.019(3)

loop_
_atom_type_symbol
_atom_type_description
_atom_type_scat_dispersion_real
_atom_type_scat_dispersion_imag
_atom_type_scat_source
C C 0.0181 0.0091 'International Tables Vol C Tables 4.2.6.8 and 6.1.1.4'
H H 0.0000 0.0000 'International Tables Vol C Tables 4.2.6.8 and 6.1.1.4'
Br Br -0.6763 1.2805 'International Tables Vol C Tables 4.2.6.8 and 6.1.1.4'
N N 0.0311 0.0180 'International Tables Vol C Tables 4.2.6.8 and 6.1.1.4'
O O 0.0492 0.0322 'International Tables Vol C Tables 4.2.6.8 and 6.1.1.4'

loop_
_geom_angle_atom_site_label_1
_geom_angle_atom_site_label_2
_geom_angle_atom_site_label_3
_geom_angle
_geom_angle_site_symmetry_1
_geom_angle_site_symmetry_3
_geom_angle_publ_flag
C19 C17 C18 105.4(3) . . ?
C19 C17 C16 109.3(3) . . ?
C19 C17 C20 110.4(3) . . ?
C16 C17 C18 107.4(2) . . ?
C16 C17 C20 112.9(3) . . ?
C20 C17 C18 111.1(2) . . ?
C14 C9 C8 120.9(3) . . ?
C14 C9 C10 119.1(3) . . ?
C10 C9 C8 120.0(3) . . ?
C5 C6 C7 120.6(3) . . ?
C3 C6 C7 120.7(3) . . ?
C3 C6 C5 118.7(3) . . ?
C9 C8 C15 114.8(2) . . ?
C7 C8 C9 122.1(3) . . ?
C7 C8 C15 123.1(3) . . ?
C6 C7 C18 115.9(2) . . ?
C8 C7 C6 123.1(3) . . ?
C8 C7 C18 120.9(3) . . ?
C26 C21 C22 117.6(3) . . ?
C26 C21 C20 120.5(3) . . ?
C22 C21 C20 121.9(3) . . ?
C25 C26 C21 121.6(3) . . ?
C9 C14 C13 120.1(4) . . ?
C25 C24 Br1 117.8(3) . . ?
C23 C24 Br1 121.5(3) . . ?
C23 C24 C25 120.7(4) . . ?
C8 C15 C16 113.5(2) . . ?
O1 C18 C17 121.1(3) . . ?
O1 C18 C7 122.9(3) . . ?
C7 C18 C17 116.0(2) . . ?
C24 C25 C26 119.3(4) . . ?
N1 C19 C17 177.6(4) . . ?
C15 C16 C17 111.0(3) . . ?
C4 C5 C6 120.1(4) . . ?
C21 C22 C23 121.4(4) . . ?
C2 C3 C6 120.0(4) . . ?
C24 C23 C22 119.3(3) . . ?
C12 C13 C14 119.9(4) . . ?
C21 C20 C17 113.2(2) . . ?
C11 C12 C13 120.2(4) . . ?
C9 C10 C11 120.2(4) . . ?
C1 C2 C3 120.4(5) . . ?
C12 C11 C10 120.5(5) . . ?
C1 C4 C5 120.4(5) . . ?
C4 C1 C2 120.5(4) . . ?

loop_
_geom_bond_atom_site_label_1
_geom_bond_atom_site_label_2
_geom_bond_distance
_geom_bond_site_symmetry_2
_geom_bond_publ_flag
Br1 C24 1.904(4) . ?
O1 C18 1.201(4) . ?
C17 C18 1.547(4) . ?
C17 C19 1.469(5) . ?
C17 C16 1.533(4) . ?
C17 C20 1.544(4) . ?
C9 C8 1.494(4) . ?
C9 C14 1.384(5) . ?
C9 C10 1.385(5) . ?
C6 C7 1.483(5) . ?
C6 C5 1.397(5) . ?
C6 C3 1.393(5) . ?
C8 C7 1.348(4) . ?
C8 C15 1.494(4) . ?
C7 C18 1.490(4) . ?
C21 C26 1.382(5) . ?
C21 C22 1.384(5) . ?
C21 C20 1.504(5) . ?
C26 C25 1.378(5) . ?
C14 C13 1.394(5) . ?
C24 C25 1.377(5) . ?
C24 C23 1.364(6) . ?
C15 C16 1.521(4) . ?
C19 N1 1.134(5) . ?
C5 C4 1.388(6) . ?
C22 C23 1.390(6) . ?
C3 C2 1.389(7) . ?
C13 C12 1.378(8) . ?
C12 C11 1.359(9) . ?
C10 C11 1.389(5) . ?
C2 C1 1.367(9) . ?
C4 C1 1.364(9) . ?
